data_2207539
loop_
_publ_author_name
'Fan, Sai-Rong'
'Zhu, Long-Guan'

_publ_section_title
;Poly[[diaquabis(1,10-phenanthroline)bis(\m~3~-5-sulfonatosalicylato)tricopper(II)]
 tetrahydrate]
;
_journal_coeditor_code HB6292
_journal_issue 12
_journal_name_full 'Acta Crystallographica Section E'
_journal_page_first m2556
_journal_page_last m2558
_journal_paper_doi 10.1107/S1600536805036159
_journal_volume 61
_journal_year 2005
_chemical_formula_iupac '[Cu3 (C7 H3 O6 S)2 (C12 H8 N2)2 (H2 O)2], 4H2 O'
_chemical_formula_moiety 'C38 H26 Cu3 N4 O14 S2, 4H2 O'
_chemical_formula_sum 'C38 H34 Cu3 N4 O18 S2'
_chemical_formula_weight 1089.43
_chemical_name_systematic
;
Poly[[diaquabis(1,10-phenanthroline)bis(\m~3~-5-
sulfonatosalicylato)tricopper(II)] tetrahydrate]
;
_space_group_IT_number 14
_symmetry_cell_setting monoclinic
_symmetry_space_group_name_Hall '-P 2ybc'
_symmetry_space_group_name_H-M 'P 1 21/c 1'
_atom_sites_solution_hydrogens mixed
_atom_sites_solution_primary direct
_atom_sites_solution_secondary difmap
_audit_creation_method SHELXL-97
_cell_angle_alpha 90.00
_cell_angle_beta 100.900(2)
_cell_angle_gamma 90.00
_cell_formula_units_Z 2
_cell_length_a 8.7183(9)
_cell_length_b 14.0994(16)
_cell_length_c 16.9212(18)
_cell_measurement_reflns_used 1522
_cell_measurement_temperature 295(2)
_cell_measurement_theta_max 21.558
_cell_measurement_theta_min 2.379
_cell_volume 2042.5(4)
_computing_cell_refinement 'SAINT (Bruker, 2002)'
_computing_data_collection 'SMART (Bruker, 2002)'
_computing_data_reduction SAINT
_computing_molecular_graphics 'ORTEP-3 for Windows (Farrugia, 1997)'
_computing_publication_material 'WinGX (Farrugia, 1999)'
_computing_structure_refinement 'SHELXL97 (Sheldrick, 1997)'
_computing_structure_solution 'SHELXS97 (Sheldrick, 1997)'
_diffrn_ambient_temperature 295(2)
_diffrn_measured_fraction_theta_full 1.000
_diffrn_measured_fraction_theta_max 1.000
_diffrn_measurement_device_type 'Bruker SMART APEX CCD'
_diffrn_measurement_method '\f and \w'
_diffrn_radiation_monochromator graphite
_diffrn_radiation_source 'fine-focus sealed tube'
_diffrn_radiation_type MoK\a
_diffrn_radiation_wavelength 0.71073
_diffrn_reflns_av_R_equivalents 0.079
_diffrn_reflns_av_sigmaI/netI 0.102
_diffrn_reflns_limit_h_max 10
_diffrn_reflns_limit_h_min -9
_diffrn_reflns_limit_k_max 12
_diffrn_reflns_limit_k_min -17
_diffrn_reflns_limit_l_max 19
_diffrn_reflns_limit_l_min -20
_diffrn_reflns_number 10606
_diffrn_reflns_theta_full 25.50
_diffrn_reflns_theta_max 25.50
_diffrn_reflns_theta_min 1.89
_diffrn_standards_number 0
_exptl_absorpt_coefficient_mu 1.736
_exptl_absorpt_correction_T_max 0.7587
_exptl_absorpt_correction_T_min 0.5136
_exptl_absorpt_correction_type multi-scan
_exptl_absorpt_process_details '(SADABS; Bruker, 2002)'
_exptl_crystal_colour green
_exptl_crystal_density_diffrn 1.771
_exptl_crystal_density_method 'not measured'
_exptl_crystal_description block
_exptl_crystal_F_000 1102
_exptl_crystal_size_max 0.40
_exptl_crystal_size_mid 0.34
_exptl_crystal_size_min 0.16
_refine_diff_density_max 0.704
_refine_diff_density_min -0.731
_refine_ls_extinction_method none
_refine_ls_goodness_of_fit_ref 0.942
_refine_ls_hydrogen_treatment mixed
_refine_ls_matrix_type full
_refine_ls_number_parameters 321
_refine_ls_number_reflns 3813
_refine_ls_number_restraints 28
_refine_ls_restrained_S_all 0.941
_refine_ls_R_factor_all 0.081
_refine_ls_R_factor_gt 0.051
_refine_ls_shift/su_max 0.000
_refine_ls_shift/su_mean 0.000
_refine_ls_structure_factor_coef Fsqd
_refine_ls_weighting_details 'calc w = 1/[\s^2^(Fo^2^)+(0.038P)^2^] where P = (Fo^2^+2Fc^2^)/3'
_refine_ls_weighting_scheme calc
_refine_ls_wR_factor_gt 0.109
_refine_ls_wR_factor_ref 0.116
_reflns_number_gt 2341
_reflns_number_total 3813
_reflns_threshold_expression I>2\s(I)
_cod_data_source_file hb6292.cif
_cod_data_source_block I
_cod_depositor_comments
;
The following automatic conversions were performed:

'_atom_sites_solution_hydrogens' value 'difmap and geom' was changed
to 'mixed'.

Automatic conversion script
Id: cif_fix_values 6452 2018-10-05 10:23:21Z andrius 
;
_cod_original_sg_symbol_H-M 'P 21/c'
_cod_database_code 2207539

loop_
_symmetry_equiv_pos_as_xyz
'x, y, z'
'-x, y+1/2, -z+1/2'
'-x, -y, -z'
'x, -y-1/2, z-1/2'

loop_
_atom_site_label
_atom_site_fract_x
_atom_site_fract_y
_atom_site_fract_z
_atom_site_U_iso_or_equiv
_atom_site_adp_type
_atom_site_calc_flag
_atom_site_refinement_flags
_atom_site_occupancy
_atom_site_disorder_assembly
_atom_site_disorder_group
_atom_site_type_symbol
Cu1 0.05618(7) 0.23162(5) 0.39480(4) 0.0348(2) Uani d . 1 . . Cu
Cu2 0.0000 0.5000 0.5000 0.0375(3) Uani d SD 1 . . Cu
S1 -0.74951(14) 0.38202(10) 0.26916(8) 0.0348(3) Uani d . 1 . . S
N1 0.2690(4) 0.2542(3) 0.4625(2) 0.0333(10) Uani d . 1 . . N
N2 0.1603(4) 0.1135(3) 0.3658(2) 0.0310(10) Uani d . 1 . . N
O1 -0.0351(4) 0.3400(2) 0.43758(19) 0.0359(9) Uani d . 1 . . O
O2 -0.2017(4) 0.4537(3) 0.4441(2) 0.0450(10) Uani d . 1 . . O
O3 -0.1350(4) 0.1954(2) 0.3295(2) 0.0399(9) Uani d . 1 . . O
O4 -0.8646(4) 0.3142(3) 0.2854(2) 0.0489(10) Uani d . 1 . . O
O5 -0.7732(4) 0.4050(3) 0.1855(2) 0.0720(15) Uani d . 1 . . O
O6 -0.7399(4) 0.4640(3) 0.3208(3) 0.0709(14) Uani d . 1 . . O
O7 0.0451(5) 0.5416(3) 0.3964(2) 0.0563(11) Uani d D 1 . . O
O8' 0.025(3) 0.7313(12) 0.3638(19) 0.066(6) Uani d PU 0.49(6) A 1 O
O8 0.063(2) 0.7136(15) 0.3335(17) 0.057(6) Uani d PU 0.51(6) A 2 O
O9' -0.962(2) 0.433(3) 0.0341(12) 0.071(7) Uani d PU 0.42(6) B 3 O
O9 -0.9649(16) 0.384(2) 0.0377(8) 0.067(5) Uani d PU 0.58(6) B 4 O
C1 0.3231(6) 0.3265(4) 0.5103(3) 0.0462(15) Uani d . 1 . . C
H1 0.2542 0.3743 0.5184 0.055 Uiso calc R 1 . . H
C2 0.4799(6) 0.3335(5) 0.5488(3) 0.0504(16) Uani d . 1 . . C
H2 0.5140 0.3854 0.5813 0.060 Uiso calc R 1 . . H
C3 0.5823(6) 0.2633(5) 0.5382(3) 0.0503(16) Uani d . 1 . . C
H3 0.6860 0.2666 0.5645 0.060 Uiso calc R 1 . . H
C4 0.5309(6) 0.1860(4) 0.4875(3) 0.0392(14) Uani d . 1 . . C
C5 0.6277(6) 0.1107(5) 0.4681(3) 0.0504(17) Uani d . 1 . . C
H5 0.7335 0.1110 0.4908 0.060 Uiso calc R 1 . . H
C6 0.5709(6) 0.0400(4) 0.4184(3) 0.0464(15) Uani d . 1 . . C
H6 0.6376 -0.0077 0.4075 0.056 Uiso calc R 1 . . H
C7 0.4113(6) 0.0368(4) 0.3824(3) 0.0363(13) Uani d . 1 . . C
C8 0.3428(7) -0.0359(4) 0.3300(3) 0.0481(16) Uani d . 1 . . C
H8 0.4033 -0.0861 0.3177 0.058 Uiso calc R 1 . . H
C9 0.1883(7) -0.0320(4) 0.2979(3) 0.0493(16) Uani d . 1 . . C
H9 0.1422 -0.0797 0.2635 0.059 Uiso calc R 1 . . H
C10 0.0977(6) 0.0444(4) 0.3169(3) 0.0397(14) Uani d . 1 . . C
H10 -0.0083 0.0464 0.2947 0.048 Uiso calc R 1 . . H
C11 0.3731(5) 0.1847(4) 0.4509(3) 0.0307(12) Uani d . 1 . . C
C12 0.3135(6) 0.1102(4) 0.3979(3) 0.0289(12) Uani d . 1 . . C
C13 -0.1710(5) 0.3740(4) 0.4159(3) 0.0319(12) Uani d . 1 . . C
C14 -0.2945(5) 0.3253(3) 0.3597(3) 0.0253(11) Uani d . 1 . . C
C15 -0.2677(5) 0.2395(3) 0.3208(3) 0.0280(12) Uani d . 1 . . C
C16 -0.3978(6) 0.1985(4) 0.2681(3) 0.0351(13) Uani d . 1 . . C
H16 -0.3843 0.1418 0.2422 0.042 Uiso calc R 1 . . H
C17 -0.5422(6) 0.2405(4) 0.2546(3) 0.0350(13) Uani d . 1 . . C
H17 -0.6247 0.2118 0.2200 0.042 Uiso calc R 1 . . H
C18 -0.5667(5) 0.3262(4) 0.2922(3) 0.0283(12) Uani d . 1 . . C
C19 -0.4436(5) 0.3667(3) 0.3436(3) 0.0293(12) Uani d . 1 . . C
H19 -0.4594 0.4237 0.3686 0.035 Uiso calc R 1 . . H
H7B 0.120(5) 0.515(3) 0.380(3) 0.080 Uiso d D 1 . . H
H7A 0.035(6) 0.5985(13) 0.3814(18) 0.080 Uiso d D 1 . . H

loop_
_atom_site_aniso_label
_atom_site_aniso_U_11
_atom_site_aniso_U_22
_atom_site_aniso_U_33
_atom_site_aniso_U_12
_atom_site_aniso_U_13
_atom_site_aniso_U_23
Cu1 0.0276(4) 0.0286(4) 0.0457(4) 0.0046(3) 0.0008(3) -0.0094(3)
Cu2 0.0356(5) 0.0292(6) 0.0456(6) -0.0018(4) 0.0017(4) -0.0120(5)
S1 0.0267(7) 0.0331(8) 0.0435(8) 0.0020(6) 0.0038(6) 0.0053(7)
N1 0.030(2) 0.031(3) 0.036(2) 0.001(2) 0.000(2) 0.000(2)
N2 0.034(3) 0.024(3) 0.036(2) 0.0041(19) 0.007(2) 0.000(2)
O1 0.0259(19) 0.034(2) 0.045(2) 0.0021(16) -0.0008(16) -0.0150(18)
O2 0.033(2) 0.034(2) 0.064(3) 0.0069(17) -0.0024(18) -0.029(2)
O3 0.026(2) 0.032(2) 0.060(2) 0.0033(16) 0.0044(18) -0.0187(19)
O4 0.026(2) 0.056(3) 0.063(3) -0.0020(19) 0.0060(18) 0.018(2)
O5 0.056(3) 0.112(4) 0.048(3) 0.024(3) 0.010(2) 0.039(3)
O6 0.037(2) 0.050(3) 0.120(4) 0.011(2) 0.000(2) -0.033(3)
O7 0.075(3) 0.041(3) 0.057(3) 0.006(2) 0.024(2) -0.003(2)
O8' 0.081(8) 0.050(7) 0.065(9) 0.023(6) 0.010(6) 0.011(6)
O8 0.056(7) 0.051(7) 0.064(9) 0.001(5) 0.012(5) 0.013(6)
O9' 0.060(7) 0.073(13) 0.079(8) -0.011(7) 0.009(5) -0.008(8)
O9 0.064(6) 0.066(11) 0.065(6) 0.007(6) 0.002(4) -0.001(6)
C1 0.051(4) 0.042(4) 0.044(4) 0.007(3) 0.004(3) -0.006(3)
C2 0.045(4) 0.055(4) 0.042(4) -0.008(3) -0.013(3) -0.009(3)
C3 0.029(3) 0.066(5) 0.049(4) -0.003(3) -0.009(3) 0.013(4)
C4 0.033(3) 0.048(4) 0.036(3) 0.002(3) 0.006(3) 0.012(3)
C5 0.030(3) 0.071(5) 0.048(4) 0.016(3) 0.003(3) 0.023(4)
C6 0.048(4) 0.051(4) 0.045(4) 0.024(3) 0.020(3) 0.009(3)
C7 0.037(3) 0.041(4) 0.033(3) 0.008(3) 0.010(3) 0.008(3)
C8 0.060(4) 0.042(4) 0.046(4) 0.024(3) 0.019(3) 0.005(3)
C9 0.070(4) 0.033(4) 0.047(4) 0.008(3) 0.017(3) -0.011(3)
C10 0.041(3) 0.034(3) 0.044(3) 0.002(3) 0.007(3) -0.006(3)
C11 0.029(3) 0.031(3) 0.032(3) 0.008(2) 0.006(2) 0.010(3)
C12 0.033(3) 0.028(3) 0.027(3) 0.006(2) 0.009(2) 0.005(2)
C13 0.023(3) 0.038(4) 0.034(3) -0.001(2) 0.003(2) -0.003(3)
C14 0.025(3) 0.022(3) 0.029(3) -0.003(2) 0.005(2) -0.001(2)
C15 0.026(3) 0.025(3) 0.034(3) -0.002(2) 0.006(2) -0.004(2)
C16 0.037(3) 0.028(3) 0.040(3) -0.003(2) 0.007(3) -0.015(3)
C17 0.028(3) 0.039(3) 0.036(3) -0.005(2) 0.001(2) -0.008(3)
C18 0.028(3) 0.027(3) 0.031(3) -0.002(2) 0.008(2) 0.000(2)
C19 0.032(3) 0.024(3) 0.033(3) 0.000(2) 0.009(2) -0.004(2)

loop_
_atom_type_symbol
_atom_type_description
_atom_type_scat_dispersion_real
_atom_type_scat_dispersion_imag
_atom_type_scat_source
C C 0.0033 0.0016 'International Tables Vol C Tables 4.2.6.8 and 6.1.1.4'
H H 0.0000 0.0000 'International Tables Vol C Tables 4.2.6.8 and 6.1.1.4'
Cu Cu 0.3201 1.2651 'International Tables Vol C Tables 4.2.6.8 and 6.1.1.4'
N N 0.0061 0.0033 'International Tables Vol C Tables 4.2.6.8 and 6.1.1.4'
O O 0.0106 0.0060 'International Tables Vol C Tables 4.2.6.8 and 6.1.1.4'
S S 0.1246 0.1234 'International Tables Vol C Tables 4.2.6.8 and 6.1.1.4'

loop_
_geom_angle_atom_site_label_1
_geom_angle_atom_site_label_2
_geom_angle_atom_site_label_3
_geom_angle_site_symmetry_1
_geom_angle_site_symmetry_3
_geom_angle
_geom_angle_publ_flag
O3 Cu1 O1 . . 93.01(14) n
O3 Cu1 N2 . . 91.31(15) n
O1 Cu1 N2 . . 172.27(15) n
O3 Cu1 N1 . . 173.10(16) n
O1 Cu1 N1 . . 93.57(15) n
N2 Cu1 N1 . . 81.92(17) n
O3 Cu1 O4 . 1_655 91.76(14) n
O1 Cu1 O4 . 1_655 96.01(14) n
N2 Cu1 O4 . 1_655 90.25(14) n
N1 Cu1 O4 . 1_655 89.63(14) n
O2 Cu2 O2 . 3_566 180.0 n
O2 Cu2 O7 . . 88.93(17) n
O2 Cu2 O7 3_566 . 91.07(17) no
O2 Cu2 O7 . 3_566 91.07(17) n
O2 Cu2 O7 3_566 3_566 88.93(17) no
O7 Cu2 O7 . 3_566 180.0000(10) n
O2 Cu2 O1 . 3_566 122.57(12) no
O2 Cu2 O1 3_566 3_566 57.43(12) no
O7 Cu2 O1 . 3_566 94.53(14) no
O7 Cu2 O1 3_566 3_566 85.47(14) no
O2 Cu2 O1 . . 57.43(12) n
O2 Cu2 O1 3_566 . 122.57(12) n
O7 Cu2 O1 . . 85.47(14) n
O7 Cu2 O1 3_566 . 94.53(14) n
O1 Cu2 O1 3_566 . 180.00(7) n
O5 S1 O6 . . 113.6(3) n
O5 S1 O4 . . 111.2(3) n
O6 S1 O4 . . 112.1(3) n
O5 S1 C18 . . 106.1(2) ?
O6 S1 C18 . . 106.2(2) ?
O4 S1 C18 . . 107.1(2) ?
C1 N1 C11 . . 117.7(4) ?
C1 N1 Cu1 . . 130.5(4) ?
C11 N1 Cu1 . . 111.6(3) ?
C10 N2 C12 . . 119.1(4) ?
C10 N2 Cu1 . . 127.7(3) ?
C12 N2 Cu1 . . 113.1(3) ?
C13 O1 Cu1 . . 128.5(3) ?
C13 O1 Cu2 . . 79.2(3) ?
Cu1 O1 Cu2 . . 148.58(16) ?
C13 O2 Cu2 . . 104.1(3) ?
C15 O3 Cu1 . . 127.4(3) ?
S1 O4 Cu1 . 1_455 141.1(2) ?
Cu2 O7 H7B . . 117(3) ?
Cu2 O7 H7A . . 122.0(13) ?
H7B O7 H7A . . 112(5) ?
N1 C1 C2 . . 122.6(5) ?
N1 C1 H1 . . 118.7 ?
C2 C1 H1 . . 118.7 ?
C3 C2 C1 . . 119.4(6) ?
C3 C2 H2 . . 120.3 ?
C1 C2 H2 . . 120.3 ?
C2 C3 C4 . . 120.0(5) ?
C2 C3 H3 . . 120.0 ?
C4 C3 H3 . . 120.0 ?
C11 C4 C3 . . 117.0(5) ?
C11 C4 C5 . . 117.5(5) ?
C3 C4 C5 . . 125.5(5) ?
C6 C5 C4 . . 122.2(5) ?
C6 C5 H5 . . 118.9 ?
C4 C5 H5 . . 118.9 ?
C5 C6 C7 . . 120.9(5) ?
C5 C6 H6 . . 119.5 ?
C7 C6 H6 . . 119.5 ?
C12 C7 C6 . . 118.8(5) ?
C12 C7 C8 . . 117.0(5) ?
C6 C7 C8 . . 124.1(5) ?
C9 C8 C7 . . 119.5(5) ?
C9 C8 H8 . . 120.2 ?
C7 C8 H8 . . 120.2 ?
C8 C9 C10 . . 119.8(5) ?
C8 C9 H9 . . 120.1 ?
C10 C9 H9 . . 120.1 ?
N2 C10 C9 . . 121.4(5) ?
N2 C10 H10 . . 119.3 ?
C9 C10 H10 . . 119.3 ?
N1 C11 C4 . . 123.3(5) ?
N1 C11 C12 . . 116.5(4) ?
C4 C11 C12 . . 120.2(5) ?
N2 C12 C7 . . 123.0(5) ?
N2 C12 C11 . . 116.6(4) ?
C7 C12 C11 . . 120.3(5) ?
O1 C13 O2 . . 118.6(4) ?
O1 C13 C14 . . 122.9(5) ?
O2 C13 C14 . . 118.5(4) ?
C19 C14 C15 . . 119.5(4) ?
C19 C14 C13 . . 118.1(4) ?
C15 C14 C13 . . 122.4(4) ?
O3 C15 C14 . . 125.2(4) ?
O3 C15 C16 . . 117.7(4) ?
C14 C15 C16 . . 117.0(4) ?
C17 C16 C15 . . 121.8(5) ?
C17 C16 H16 . . 119.1 ?
C15 C16 H16 . . 119.1 ?
C16 C17 C18 . . 120.7(4) ?
C16 C17 H17 . . 119.6 ?
C18 C17 H17 . . 119.6 ?
C19 C18 C17 . . 118.6(4) ?
C19 C18 S1 . . 121.5(4) ?
C17 C18 S1 . . 119.8(4) ?
C18 C19 C14 . . 122.3(5) ?
C18 C19 H19 . . 118.9 ?
C14 C19 H19 . . 118.9 ?

loop_
_geom_bond_atom_site_label_1
_geom_bond_atom_site_label_2
_geom_bond_site_symmetry_2
_geom_bond_distance
_geom_bond_publ_flag
Cu1 O3 . 1.887(3) yes
Cu1 O1 . 1.926(3) yes
Cu1 N2 . 2.001(4) yes
Cu1 N1 . 2.013(4) yes
Cu1 O4 1_655 2.396(4) yes
Cu2 O2 . 1.945(3) yes
Cu2 O2 3_566 1.945(3) no
Cu2 O7 . 1.957(4) yes
Cu2 O7 3_566 1.957(4) no
Cu2 O1 3_566 2.486(3) no
Cu2 O1 . 2.486(3) yes
S1 O5 . 1.429(4) n
S1 O6 . 1.442(4) n
S1 O4 . 1.449(4) n
S1 C18 . 1.754(5) ?
N1 C1 . 1.330(6) ?
N1 C11 . 1.375(6) ?
N2 C10 . 1.328(6) ?
N2 C12 . 1.344(5) ?
O1 C13 . 1.266(5) ?
O2 C13 . 1.270(6) ?
O3 C15 . 1.297(5) ?
O4 Cu1 1_455 2.396(4) ?
O7 H7B . 0.84(4) ?
O7 H7A . 0.841(10) ?
C1 C2 . 1.403(7) ?
C1 H1 . 0.9300 ?
C2 C3 . 1.367(8) ?
C2 H2 . 0.9300 ?
C3 C4 . 1.406(8) ?
C3 H3 . 0.9300 ?
C4 C11 . 1.398(6) ?
C4 C5 . 1.433(8) ?
C5 C6 . 1.337(8) ?
C5 H5 . 0.9300 ?
C6 C7 . 1.410(7) ?
C6 H6 . 0.9300 ?
C7 C12 . 1.397(7) ?
C7 C8 . 1.412(7) ?
C8 C9 . 1.355(7) ?
C8 H8 . 0.9300 ?
C9 C10 . 1.408(7) ?
C9 H9 . 0.9300 ?
C10 H10 . 0.9300 ?
C11 C12 . 1.415(7) ?
C13 C14 . 1.466(6) ?
C14 C19 . 1.404(6) ?
C14 C15 . 1.419(6) ?
C15 C16 . 1.424(6) ?
C16 C17 . 1.371(6) ?
C16 H16 . 0.9300 ?
C17 C18 . 1.400(6) ?
C17 H17 . 0.9300 ?
C18 C19 . 1.372(6) ?
C19 H19 . 0.9300 ?

loop_
_geom_hbond_atom_site_label_D
_geom_hbond_atom_site_label_H
_geom_hbond_atom_site_label_A
_geom_hbond_site_symmetry_A
_geom_hbond_distance_DH
_geom_hbond_distance_HA
_geom_hbond_distance_DA
_geom_hbond_angle_DHA
_geom_hbond_publ_flag
O7 H7B O6 1_655 0.84(4) 1.86(5) 2.694(5) 167(5) yes
O7 H7A O8 . 0.841(10) 1.851(18) 2.666(13) 163(3) yes
O7 H7A O8' . 0.841(10) 1.89(2) 2.729(15) 172(4) yes

loop_
_geom_torsion_atom_site_label_1
_geom_torsion_atom_site_label_2
_geom_torsion_atom_site_label_3
_geom_torsion_atom_site_label_4
_geom_torsion_site_symmetry_1
_geom_torsion_site_symmetry_4
_geom_torsion
O1 Cu1 N1 C1 . . -7.5(5)
N2 Cu1 N1 C1 . . 178.8(5)
O4 Cu1 N1 C1 1_655 . 88.5(5)
O1 Cu1 N1 C11 . . 177.4(3)
N2 Cu1 N1 C11 . . 3.7(3)
O4 Cu1 N1 C11 1_655 . -86.6(3)
O3 Cu1 N2 C10 . . 0.5(4)
N1 Cu1 N2 C10 . . 179.1(4)
O4 Cu1 N2 C10 1_655 . -91.3(4)
O3 Cu1 N2 C12 . . 176.7(3)
N1 Cu1 N2 C12 . . -4.6(3)
O4 Cu1 N2 C12 1_655 . 84.9(3)
O3 Cu1 O1 C13 . . -8.2(4)
N1 Cu1 O1 C13 . . 173.9(4)
O4 Cu1 O1 C13 1_655 . 83.9(4)
O3 Cu1 O1 Cu2 . . -155.4(3)
N1 Cu1 O1 Cu2 . . 26.7(3)
O4 Cu1 O1 Cu2 1_655 . -63.3(3)
O2 Cu2 O1 C13 . . 4.7(3)
O2 Cu2 O1 C13 3_566 . -175.3(3)
O7 Cu2 O1 C13 . . -86.9(3)
O7 Cu2 O1 C13 3_566 . 93.1(3)
O2 Cu2 O1 Cu1 . . 159.1(4)
O2 Cu2 O1 Cu1 3_566 . -20.9(4)
O7 Cu2 O1 Cu1 . . 67.5(3)
O7 Cu2 O1 Cu1 3_566 . -112.5(3)
O7 Cu2 O2 C13 . . 80.6(3)
O7 Cu2 O2 C13 3_566 . -99.4(3)
O1 Cu2 O2 C13 3_566 . 175.3(3)
O1 Cu2 O2 C13 . . -4.7(3)
O1 Cu1 O3 C15 . . 3.1(4)
N2 Cu1 O3 C15 . . 176.7(4)
O4 Cu1 O3 C15 1_655 . -93.0(4)
O5 S1 O4 Cu1 . 1_455 -177.7(3)
O6 S1 O4 Cu1 . 1_455 -49.3(4)
C18 S1 O4 Cu1 . 1_455 66.8(4)
C11 N1 C1 C2 . . -0.4(8)
Cu1 N1 C1 C2 . . -175.2(4)
N1 C1 C2 C3 . . -0.7(9)
C1 C2 C3 C4 . . 1.4(9)
C2 C3 C4 C11 . . -1.0(8)
C2 C3 C4 C5 . . 176.5(5)
C11 C4 C5 C6 . . -1.5(8)
C3 C4 C5 C6 . . -179.0(5)
C4 C5 C6 C7 . . 0.3(8)
C5 C6 C7 C12 . . 1.5(8)
C5 C6 C7 C8 . . -179.4(5)
C12 C7 C8 C9 . . -0.3(8)
C6 C7 C8 C9 . . -179.4(5)
C7 C8 C9 C10 . . 0.1(8)
C12 N2 C10 C9 . . -0.2(7)
Cu1 N2 C10 C9 . . 175.8(4)
C8 C9 C10 N2 . . 0.1(8)
C1 N1 C11 C4 . . 0.9(7)
Cu1 N1 C11 C4 . . 176.7(4)
C1 N1 C11 C12 . . -178.1(4)
Cu1 N1 C11 C12 . . -2.3(5)
C3 C4 C11 N1 . . -0.2(7)
C5 C4 C11 N1 . . -177.9(5)
C3 C4 C11 C12 . . 178.8(5)
C5 C4 C11 C12 . . 1.0(7)
C10 N2 C12 C7 . . 0.0(7)
Cu1 N2 C12 C7 . . -176.6(4)
C10 N2 C12 C11 . . -178.7(4)
Cu1 N2 C12 C11 . . 4.7(5)
C6 C7 C12 N2 . . 179.4(4)
C8 C7 C12 N2 . . 0.2(7)
C6 C7 C12 C11 . . -2.0(7)
C8 C7 C12 C11 . . 178.9(5)
N1 C11 C12 N2 . . -1.6(6)
C4 C11 C12 N2 . . 179.4(4)
N1 C11 C12 C7 . . 179.7(4)
C4 C11 C12 C7 . . 0.7(7)
Cu1 O1 C13 O2 . . -170.2(3)
Cu2 O1 C13 O2 . . -6.9(4)
Cu1 O1 C13 C14 . . 9.8(7)
Cu2 O1 C13 C14 . . 173.2(5)
Cu2 O2 C13 O1 . . 8.9(6)
Cu2 O2 C13 C14 . . -171.1(3)
O1 C13 C14 C19 . . 176.3(4)
O2 C13 C14 C19 . . -3.7(7)
O1 C13 C14 C15 . . -4.8(7)
O2 C13 C14 C15 . . 175.3(5)
Cu1 O3 C15 C14 . . 0.0(7)
Cu1 O3 C15 C16 . . -179.7(3)
C19 C14 C15 O3 . . 178.6(4)
C13 C14 C15 O3 . . -0.4(8)
C19 C14 C15 C16 . . -1.7(7)
C13 C14 C15 C16 . . 179.4(4)
O3 C15 C16 C17 . . -179.4(5)
C14 C15 C16 C17 . . 0.9(7)
C15 C16 C17 C18 . . 0.3(8)
C16 C17 C18 C19 . . -0.7(7)
C16 C17 C18 S1 . . 176.1(4)
O5 S1 C18 C19 . . 114.3(4)
O6 S1 C18 C19 . . -6.8(5)
O4 S1 C18 C19 . . -126.8(4)
O5 S1 C18 C17 . . -62.4(5)
O6 S1 C18 C17 . . 176.5(4)
O4 S1 C18 C17 . . 56.5(4)
C17 C18 C19 C14 . . -0.2(7)
S1 C18 C19 C14 . . -176.9(4)
C15 C14 C19 C18 . . 1.3(7)
C13 C14 C19 C18 . . -179.6(4)
